data_1100842
loop_
_publ_author_name
'Major, Quinn'
'Lough, Alan J.'
'Gusev, Dmitry G.'

_publ_section_title
;
 Substituents Effects in POP Pincer Complexes of Ruthenium
;
_journal_issue 10
_journal_name_full Organometallics
_journal_page_first 2492
_journal_page_last 2501
_journal_paper_doi 10.1021/om050053v
_journal_volume 24
_journal_year 2005
_chemical_formula_moiety 'C20 H44 Cl N2 O P2 Ru, C24 H20 B, C H2 Cl2'
_chemical_formula_sum 'C45 H66 B Cl3 N2 O P2 Ru'
_chemical_formula_weight 931.17
_space_group_IT_number 2
_space_group_name_Hall '-P 1'
_space_group_name_H-M_alt 'P -1'
_symmetry_cell_setting triclinic
_symmetry_space_group_name_Hall '-P 1'
_symmetry_space_group_name_H-M 'P -1'
_atom_sites_solution_hydrogens geom
_atom_sites_solution_primary direct
_atom_sites_solution_secondary difmap
_cell_angle_alpha 79.4740(15)
_cell_angle_beta 87.0280(14)
_cell_angle_gamma 73.8070(13)
_cell_formula_units_Z 2
_cell_length_a 11.8290(3)
_cell_length_b 13.4628(4)
_cell_length_c 15.2504(3)
_cell_measurement_reflns_used 20707
_cell_measurement_temperature 150(1)
_cell_measurement_theta_max 27.5
_cell_measurement_theta_min 2.6
_cell_volume 2293.05(10)
_diffrn_ambient_temperature 150(1)
_diffrn_detector_area_resol_mean 9
_diffrn_measurement_device_type 'Nonius KappaCCD'
_diffrn_measurement_method '\f scans and \w scans with \k offsets'
_diffrn_radiation_monochromator graphite
_diffrn_radiation_source 'fine-focus sealed tube'
_diffrn_radiation_type MoK\a
_diffrn_radiation_wavelength 0.71073
_diffrn_reflns_av_R_equivalents 0.0689
_diffrn_reflns_av_sigmaI/netI 0.0966
_diffrn_reflns_limit_h_max 15
_diffrn_reflns_limit_h_min -15
_diffrn_reflns_limit_k_max 17
_diffrn_reflns_limit_k_min -17
_diffrn_reflns_limit_l_max 19
_diffrn_reflns_limit_l_min -19
_diffrn_reflns_number 22136
_diffrn_reflns_theta_max 27.48
_diffrn_reflns_theta_min 2.71
_diffrn_standards_decay_% 0
_diffrn_standards_interval_count 0
_diffrn_standards_interval_time 0
_diffrn_standards_number 0
_exptl_absorpt_coefficient_mu 0.622
_exptl_absorpt_correction_T_max 0.943
_exptl_absorpt_correction_T_min 0.737
_exptl_absorpt_correction_type multi-scan
_exptl_absorpt_process_details
;
multi-scan from symmetry-related measurements
 Sortav (Blessing 1995)
;
_exptl_crystal_colour plate
_exptl_crystal_density_diffrn 1.349
_exptl_crystal_density_meas ?
_exptl_crystal_density_method 'not measured'
_exptl_crystal_description lilac
_exptl_crystal_F_000 976
_exptl_crystal_size_max 0.20
_exptl_crystal_size_mid 0.10
_exptl_crystal_size_min 0.08
_refine_ls_extinction_coef none
_refine_ls_extinction_expression ?
_refine_ls_extinction_method SHELXL
_refine_ls_goodness_of_fit_ref 1.046
_refine_ls_hydrogen_treatment constr
_refine_ls_matrix_type full
_refine_ls_number_parameters 497
_refine_ls_number_reflns 10364
_refine_ls_number_restraints 0
_refine_ls_restrained_S_all 1.046
_refine_ls_R_factor_all 0.1021
_refine_ls_R_factor_gt 0.0559
_refine_ls_shift/su_max 0.001
_refine_ls_shift/su_mean 0.000
_refine_ls_structure_factor_coef Fsqd
_refine_ls_weighting_details 'calc w=1/[\s^2^(Fo^2^)+(0.0592P)^2^+2.0371P] where P=(Fo^2^+2Fc^2^)/3'
_refine_ls_weighting_scheme calc
_refine_ls_wR_factor_gt 0.1234
_refine_ls_wR_factor_ref 0.1488
_reflns_number_gt 6953
_reflns_number_total 10364
_reflns_threshold_expression I>2\s(I)
_cod_depositor_comments
;
The following automatic conversions were performed:
'_symmetry_cell_setting' value 'Triclinic' changed to 'triclinic'
according to '/home/saulius/struct/CIF-dictionaries/cif_core.dic'
dictionary named 'cif_core.dic' version 2.4.1 from 2010-06-29.

Automatic conversion script
Id: cif_fix_enum 1527 2010-12-29 10:47:43Z saulius 
;
_cod_database_code 1100842

loop_
_symmetry_equiv_pos_as_xyz
'x, y, z'
'-x, -y, -z'

loop_
_atom_site_label
_atom_site_type_symbol
_atom_site_fract_x
_atom_site_fract_y
_atom_site_fract_z
_atom_site_U_iso_or_equiv
_atom_site_adp_type
_atom_site_occupancy
_atom_site_symmetry_multiplicity
_atom_site_calc_flag
_atom_site_refinement_flags
_atom_site_disorder_assembly
_atom_site_disorder_group
Ru1 Ru 0.26211(3) 0.50383(2) 0.66025(2) 0.02209(12) Uani 1 1 d . . .
Cl1 Cl 0.11288(9) 0.44555(8) 0.60967(7) 0.0333(3) Uani 1 1 d . . .
P1 P 0.36583(9) 0.33346(8) 0.74398(7) 0.0230(2) Uani 1 1 d . . .
P2 P 0.15256(9) 0.67952(8) 0.62275(7) 0.0222(2) Uani 1 1 d . . .
O1 O 0.1721(2) 0.5169(2) 0.78309(17) 0.0235(6) Uani 1 1 d . . .
N1 N 0.3422(3) 0.4868(2) 0.5470(2) 0.0227(7) Uani 1 1 d . . .
N2 N 0.3803(4) 0.4745(3) 0.4845(3) 0.0406(10) Uani 1 1 d . . .
C1 C 0.2865(4) 0.3440(3) 0.8509(3) 0.0259(9) Uani 1 1 d . . .
H1A H 0.2817 0.2734 0.8805 0.031 Uiso 1 1 calc R . .
H1B H 0.3310 0.3701 0.8905 0.031 Uiso 1 1 calc R . .
C2 C 0.1644(4) 0.4169(3) 0.8375(3) 0.0293(10) Uani 1 1 d . . .
H2A H 0.1148 0.3853 0.8070 0.035 Uiso 1 1 calc R . .
H2B H 0.1281 0.4291 0.8960 0.035 Uiso 1 1 calc R . .
C3 C 0.0565(4) 0.5950(3) 0.7778(3) 0.0310(10) Uani 1 1 d . . .
H3A H 0.0253 0.6023 0.8384 0.037 Uiso 1 1 calc R . .
H3B H 0.0002 0.5726 0.7454 0.037 Uiso 1 1 calc R . .
C4 C 0.0723(4) 0.6984(3) 0.7289(3) 0.0278(9) Uani 1 1 d . . .
H4A H 0.1170 0.7267 0.7667 0.033 Uiso 1 1 calc R . .
H4B H -0.0057 0.7498 0.7162 0.033 Uiso 1 1 calc R . .
C5 C 0.3494(4) 0.2115(3) 0.7072(3) 0.0303(10) Uani 1 1 d . . .
C6 C 0.4346(5) 0.1085(4) 0.7531(3) 0.0475(13) Uani 1 1 d . . .
H6A H 0.4204 0.0492 0.7309 0.071 Uiso 1 1 calc R . .
H6B H 0.4218 0.1000 0.8177 0.071 Uiso 1 1 calc R . .
H6C H 0.5159 0.1107 0.7398 0.071 Uiso 1 1 calc R . .
C7 C 0.3718(5) 0.2222(4) 0.6065(3) 0.0389(11) Uani 1 1 d . . .
H7A H 0.3634 0.1599 0.5858 0.058 Uiso 1 1 calc R . .
H7B H 0.4517 0.2288 0.5936 0.058 Uiso 1 1 calc R . .
H7C H 0.3147 0.2849 0.5755 0.058 Uiso 1 1 calc R . .
C8 C 0.2243(5) 0.2021(4) 0.7273(3) 0.0423(12) Uani 1 1 d . . .
H8A H 0.2159 0.1388 0.7082 0.063 Uiso 1 1 calc R . .
H8B H 0.1676 0.2641 0.6951 0.063 Uiso 1 1 calc R . .
H8C H 0.2092 0.1973 0.7915 0.063 Uiso 1 1 calc R . .
C9 C 0.5221(4) 0.3147(3) 0.7781(3) 0.0321(10) Uani 1 1 d . . .
C10 C 0.5319(4) 0.4200(4) 0.7979(3) 0.0407(11) Uani 1 1 d . . .
H10A H 0.6126 0.4123 0.8160 0.061 Uiso 1 1 calc R . .
H10B H 0.4774 0.4410 0.8461 0.061 Uiso 1 1 calc R . .
H10C H 0.5119 0.4739 0.7441 0.061 Uiso 1 1 calc R . .
C11 C 0.6077(4) 0.2879(4) 0.7013(3) 0.0389(11) Uani 1 1 d . . .
H11A H 0.6883 0.2785 0.7206 0.058 Uiso 1 1 calc R . .
H11B H 0.5878 0.3453 0.6500 0.058 Uiso 1 1 calc R . .
H11C H 0.6015 0.2229 0.6843 0.058 Uiso 1 1 calc R . .
C12 C 0.5610(4) 0.2321(4) 0.8636(3) 0.0390(11) Uani 1 1 d . . .
H12A H 0.6428 0.2266 0.8775 0.059 Uiso 1 1 calc R . .
H12B H 0.5549 0.1638 0.8541 0.059 Uiso 1 1 calc R . .
H12C H 0.5100 0.2538 0.9134 0.059 Uiso 1 1 calc R . .
C13 C 0.0466(4) 0.7424(3) 0.5292(3) 0.0301(10) Uani 1 1 d . . .
C14 C -0.0695(4) 0.7130(4) 0.5536(3) 0.0351(10) Uani 1 1 d . . .
H14A H -0.1262 0.7454 0.5050 0.053 Uiso 1 1 calc R . .
H14B H -0.1015 0.7384 0.6084 0.053 Uiso 1 1 calc R . .
H14C H -0.0544 0.6364 0.5628 0.053 Uiso 1 1 calc R . .
C15 C 0.0206(4) 0.8629(3) 0.5121(3) 0.0380(11) Uani 1 1 d . . .
H15A H -0.0352 0.8931 0.4625 0.057 Uiso 1 1 calc R . .
H15B H 0.0939 0.8826 0.4969 0.057 Uiso 1 1 calc R . .
H15C H -0.0136 0.8899 0.5659 0.057 Uiso 1 1 calc R . .
C16 C 0.0982(4) 0.6969(4) 0.4458(3) 0.0369(11) Uani 1 1 d . . .
H16A H 0.0439 0.7289 0.3956 0.055 Uiso 1 1 calc R . .
H16B H 0.1097 0.6207 0.4575 0.055 Uiso 1 1 calc R . .
H16C H 0.1741 0.7120 0.4311 0.055 Uiso 1 1 calc R . .
C17 C 0.2750(4) 0.7412(3) 0.6259(3) 0.0274(9) Uani 1 1 d . . .
C18 C 0.2450(4) 0.8478(3) 0.6555(3) 0.0324(10) Uani 1 1 d . . .
H18A H 0.3163 0.8715 0.6543 0.049 Uiso 1 1 calc R . .
H18B H 0.2132 0.8415 0.7163 0.049 Uiso 1 1 calc R . .
H18C H 0.1862 0.8989 0.6151 0.049 Uiso 1 1 calc R . .
C19 C 0.3560(4) 0.6563(3) 0.6967(3) 0.0312(10) Uani 1 1 d . . .
H19A H 0.4263 0.6781 0.7060 0.047 Uiso 1 1 calc R . .
H19B H 0.3796 0.5890 0.6754 0.047 Uiso 1 1 calc R . .
H19C H 0.3132 0.6485 0.7531 0.047 Uiso 1 1 calc R . .
C20 C 0.3414(4) 0.7477(3) 0.5368(3) 0.0312(10) Uani 1 1 d . . .
H20A H 0.4049 0.7804 0.5409 0.047 Uiso 1 1 calc R . .
H20B H 0.2869 0.7900 0.4892 0.047 Uiso 1 1 calc R . .
H20C H 0.3749 0.6768 0.5236 0.047 Uiso 1 1 calc R . .
C21 C 0.6572(3) 0.8290(3) 0.7464(2) 0.0227(8) Uani 1 1 d . . .
C22 C 0.7375(4) 0.8895(3) 0.7280(3) 0.0265(9) Uani 1 1 d . . .
H22A H 0.7928 0.8844 0.7728 0.032 Uiso 1 1 calc R . .
C23 C 0.7403(4) 0.9562(3) 0.6477(3) 0.0327(10) Uani 1 1 d . . .
H23A H 0.7954 0.9967 0.6391 0.039 Uiso 1 1 calc R . .
C24 C 0.6632(4) 0.9639(3) 0.5801(3) 0.0337(10) Uani 1 1 d . . .
H24A H 0.6654 1.0087 0.5245 0.040 Uiso 1 1 calc R . .
C25 C 0.5831(4) 0.9054(3) 0.5949(3) 0.0328(10) Uani 1 1 d . . .
H25A H 0.5293 0.9097 0.5493 0.039 Uiso 1 1 calc R . .
C26 C 0.5808(4) 0.8400(3) 0.6765(3) 0.0290(10) Uani 1 1 d . . .
H26A H 0.5243 0.8009 0.6851 0.035 Uiso 1 1 calc R . .
C31 C 0.7358(4) 0.6273(3) 0.8266(3) 0.0259(9) Uani 1 1 d . . .
C32 C 0.7834(4) 0.5478(3) 0.8987(3) 0.0327(10) Uani 1 1 d . . .
H32A H 0.7741 0.5638 0.9573 0.039 Uiso 1 1 calc R . .
C33 C 0.8438(4) 0.4461(4) 0.8872(4) 0.0432(13) Uani 1 1 d . . .
H33A H 0.8756 0.3947 0.9376 0.052 Uiso 1 1 calc R . .
C34 C 0.8576(4) 0.4198(4) 0.8041(4) 0.0453(13) Uani 1 1 d . . .
H34A H 0.8980 0.3502 0.7967 0.054 Uiso 1 1 calc R . .
C35 C 0.8123(4) 0.4952(4) 0.7311(3) 0.0399(12) Uani 1 1 d . . .
H35A H 0.8219 0.4780 0.6729 0.048 Uiso 1 1 calc R . .
C36 C 0.7524(4) 0.5969(3) 0.7432(3) 0.0303(10) Uani 1 1 d . . .
H36A H 0.7214 0.6477 0.6922 0.036 Uiso 1 1 calc R . .
C41 C 0.5232(4) 0.7411(3) 0.8702(2) 0.0235(9) Uani 1 1 d . . .
C42 C 0.4260(4) 0.8308(3) 0.8584(3) 0.0266(9) Uani 1 1 d . . .
H42A H 0.4385 0.8957 0.8297 0.032 Uiso 1 1 calc R . .
C43 C 0.3131(4) 0.8295(3) 0.8866(3) 0.0314(10) Uani 1 1 d . . .
H43A H 0.2509 0.8927 0.8770 0.038 Uiso 1 1 calc R . .
C44 C 0.2901(4) 0.7369(4) 0.9285(3) 0.0327(10) Uani 1 1 d . . .
H44A H 0.2128 0.7356 0.9480 0.039 Uiso 1 1 calc R . .
C45 C 0.3822(4) 0.6466(3) 0.9411(3) 0.0319(10) Uani 1 1 d . . .
H45A H 0.3684 0.5822 0.9698 0.038 Uiso 1 1 calc R . .
C46 C 0.4957(4) 0.6485(3) 0.9122(3) 0.0255(9) Uani 1 1 d . . .
H46A H 0.5569 0.5847 0.9213 0.031 Uiso 1 1 calc R . .
C51 C 0.7149(4) 0.7906(3) 0.9160(2) 0.0242(9) Uani 1 1 d . . .
C52 C 0.6504(4) 0.8782(3) 0.9522(3) 0.0263(9) Uani 1 1 d . . .
H52A H 0.5686 0.9044 0.9392 0.032 Uiso 1 1 calc R . .
C53 C 0.6984(4) 0.9288(3) 1.0058(3) 0.0289(9) Uani 1 1 d . . .
H53A H 0.6504 0.9888 1.0272 0.035 Uiso 1 1 calc R . .
C54 C 0.8162(4) 0.8916(3) 1.0281(3) 0.0323(10) Uani 1 1 d . . .
H54A H 0.8500 0.9252 1.0652 0.039 Uiso 1 1 calc R . .
C55 C 0.8843(4) 0.8045(3) 0.9953(3) 0.0310(10) Uani 1 1 d . . .
H55A H 0.9653 0.7776 1.0104 0.037 Uiso 1 1 calc R . .
C56 C 0.8342(4) 0.7560(3) 0.9401(3) 0.0273(9) Uani 1 1 d . . .
H56A H 0.8831 0.6970 0.9179 0.033 Uiso 1 1 calc R . .
B1 B 0.6588(4) 0.7454(3) 0.8407(3) 0.0218(9) Uani 1 1 d . . .
Cl2 Cl 0.99426(16) 1.0108(2) 0.75849(14) 0.1024(7) Uani 1 1 d . . .
Cl3 Cl 0.89029(14) 1.13028(13) 0.89702(13) 0.0758(5) Uani 1 1 d . . .
C1S C 0.8772(5) 1.0435(4) 0.8298(4) 0.0566(15) Uani 1 1 d . . .
H1SA H 0.8685 0.9784 0.8684 0.068 Uiso 1 1 calc R . .
H1SB H 0.8044 1.0750 0.7940 0.068 Uiso 1 1 calc R . .

loop_
_atom_site_aniso_label
_atom_site_aniso_U_11
_atom_site_aniso_U_22
_atom_site_aniso_U_33
_atom_site_aniso_U_23
_atom_site_aniso_U_13
_atom_site_aniso_U_12
Ru1 0.02270(19) 0.02109(19) 0.02372(18) -0.00695(13) 0.00462(13) -0.00690(14)
Cl1 0.0294(6) 0.0316(6) 0.0426(6) -0.0108(5) -0.0027(5) -0.0111(5)
P1 0.0217(6) 0.0215(5) 0.0242(5) -0.0058(4) 0.0022(4) -0.0027(4)
P2 0.0210(5) 0.0213(5) 0.0255(5) -0.0068(4) 0.0016(4) -0.0061(4)
O1 0.0195(14) 0.0226(14) 0.0277(14) -0.0063(11) 0.0066(11) -0.0045(12)
N1 0.0271(19) 0.0196(17) 0.0235(18) -0.0049(14) 0.0002(15) -0.0090(15)
N2 0.039(2) 0.033(2) 0.048(3) -0.0076(19) 0.008(2) -0.0084(19)
C1 0.023(2) 0.029(2) 0.024(2) -0.0074(17) 0.0023(16) -0.0033(18)
C2 0.030(2) 0.029(2) 0.027(2) -0.0025(18) 0.0083(18) -0.0097(19)
C3 0.021(2) 0.028(2) 0.041(2) -0.0093(19) 0.0073(18) -0.0009(18)
C4 0.028(2) 0.027(2) 0.026(2) -0.0066(17) 0.0048(18) -0.0040(19)
C5 0.040(3) 0.022(2) 0.029(2) -0.0049(17) 0.0050(19) -0.009(2)
C6 0.072(4) 0.026(2) 0.041(3) -0.005(2) 0.000(3) -0.007(2)
C7 0.052(3) 0.035(3) 0.033(2) -0.016(2) 0.002(2) -0.012(2)
C8 0.060(3) 0.034(3) 0.041(3) -0.008(2) 0.006(2) -0.025(3)
C9 0.025(2) 0.036(2) 0.030(2) -0.0062(19) 0.0011(18) 0.001(2)
C10 0.028(3) 0.042(3) 0.049(3) -0.009(2) -0.007(2) -0.005(2)
C11 0.028(3) 0.042(3) 0.040(3) -0.006(2) 0.004(2) -0.001(2)
C12 0.035(3) 0.043(3) 0.033(2) -0.007(2) -0.002(2) 0.000(2)
C13 0.028(2) 0.027(2) 0.033(2) -0.0032(18) -0.0072(18) -0.0053(19)
C14 0.028(2) 0.034(3) 0.044(3) -0.012(2) -0.005(2) -0.005(2)
C15 0.036(3) 0.030(2) 0.044(3) -0.004(2) -0.007(2) -0.003(2)
C16 0.034(3) 0.043(3) 0.032(2) -0.007(2) -0.005(2) -0.006(2)
C17 0.028(2) 0.024(2) 0.034(2) -0.0076(18) 0.0027(18) -0.0112(19)
C18 0.031(2) 0.029(2) 0.041(2) -0.0118(19) -0.001(2) -0.010(2)
C19 0.031(2) 0.023(2) 0.039(2) -0.0059(18) -0.0065(19) -0.0057(19)
C20 0.033(2) 0.026(2) 0.037(2) -0.0054(19) 0.0045(19) -0.013(2)
C21 0.022(2) 0.022(2) 0.0241(19) -0.0076(16) 0.0010(16) -0.0042(17)
C22 0.030(2) 0.026(2) 0.026(2) -0.0075(17) -0.0006(17) -0.0092(19)
C23 0.031(3) 0.029(2) 0.039(2) -0.0023(19) 0.003(2) -0.013(2)
C24 0.042(3) 0.026(2) 0.028(2) 0.0026(18) 0.001(2) -0.007(2)
C25 0.036(3) 0.032(2) 0.028(2) -0.0011(19) -0.0046(19) -0.009(2)
C26 0.034(3) 0.028(2) 0.029(2) -0.0061(18) -0.0003(18) -0.014(2)
C31 0.020(2) 0.024(2) 0.035(2) -0.0071(18) 0.0046(17) -0.0077(18)
C32 0.027(2) 0.025(2) 0.042(3) -0.0024(19) 0.0060(19) -0.0029(19)
C33 0.026(3) 0.024(2) 0.073(4) 0.001(2) 0.005(2) -0.003(2)
C34 0.029(3) 0.024(2) 0.087(4) -0.024(3) 0.014(3) -0.006(2)
C35 0.034(3) 0.038(3) 0.058(3) -0.026(2) 0.015(2) -0.017(2)
C36 0.026(2) 0.029(2) 0.040(2) -0.0136(19) 0.0049(19) -0.0111(19)
C41 0.028(2) 0.020(2) 0.0226(19) -0.0068(16) -0.0015(17) -0.0053(18)
C42 0.030(2) 0.024(2) 0.027(2) -0.0046(17) 0.0004(18) -0.0088(19)
C43 0.026(2) 0.033(2) 0.035(2) -0.0097(19) -0.0024(18) -0.005(2)
C44 0.028(2) 0.042(3) 0.034(2) -0.015(2) 0.0071(19) -0.014(2)
C45 0.036(3) 0.029(2) 0.033(2) -0.0019(18) 0.0036(19) -0.015(2)
C46 0.031(2) 0.021(2) 0.025(2) -0.0028(16) -0.0025(17) -0.0090(18)
C51 0.025(2) 0.025(2) 0.0205(19) -0.0031(16) -0.0015(16) -0.0048(18)
C52 0.025(2) 0.024(2) 0.028(2) -0.0064(17) -0.0003(17) -0.0024(18)
C53 0.033(3) 0.025(2) 0.030(2) -0.0102(17) 0.0022(18) -0.0067(19)
C54 0.038(3) 0.034(2) 0.029(2) -0.0119(19) 0.0028(19) -0.016(2)
C55 0.020(2) 0.038(3) 0.035(2) -0.009(2) -0.0029(18) -0.0053(19)
C56 0.026(2) 0.027(2) 0.026(2) -0.0088(17) 0.0048(17) -0.0020(18)
B1 0.022(2) 0.019(2) 0.025(2) -0.0061(18) 0.0003(18) -0.0042(19)
Cl2 0.0539(11) 0.175(2) 0.1008(14) -0.0765(15) 0.0295(10) -0.0388(13)
Cl3 0.0481(9) 0.0665(10) 0.1279(15) -0.0590(10) -0.0111(9) -0.0111(8)
C1S 0.057(4) 0.049(3) 0.074(4) -0.027(3) 0.016(3) -0.025(3)

loop_
_atom_type_symbol
_atom_type_description
_atom_type_scat_dispersion_real
_atom_type_scat_dispersion_imag
_atom_type_scat_source
C C 0.0033 0.0016 'International Tables Vol C Tables 4.2.6.8 and 6.1.1.4'
H H 0.0000 0.0000 'International Tables Vol C Tables 4.2.6.8 and 6.1.1.4'
O O 0.0106 0.0060 'International Tables Vol C Tables 4.2.6.8 and 6.1.1.4'
P P 0.1023 0.0942 'International Tables Vol C Tables 4.2.6.8 and 6.1.1.4'
Cl Cl 0.1484 0.1585 'International Tables Vol C Tables 4.2.6.8 and 6.1.1.4'
Ru Ru -1.2594 0.8363 'International Tables Vol C Tables 4.2.6.8 and 6.1.1.4'
N N 0.0061 0.0033 'International Tables Vol C Tables 4.2.6.8 and 6.1.1.4'
B B 0.0013 0.0007 'International Tables Vol C Tables 4.2.6.8 and 6.1.1.4'
